data_7003712
loop_
_publ_author_name
'Lee, Kajin'
'Clark, Timothy J.'
'Lough, Alan J.'
'Manners, Ian'

_publ_section_title
;
 Synthesis and dehydrocoupling reactivity of iron and ruthenium
 phosphine--borane complexes
;
_journal_issue 20
_journal_name_full 'Dalton Transactions'
_journal_page_first 2732
_journal_page_last 2740
_journal_paper_doi 10.1039/b718918d
_journal_year 2008
_chemical_formula_moiety 'C21 H27 B Fe O P2'
_chemical_formula_sum 'C21 H27 B Fe O P2'
_chemical_formula_weight 424.03
_chemical_name_systematic
;
?
;
_space_group_IT_number 9
_symmetry_cell_setting monoclinic
_symmetry_space_group_name_Hall 'C -2yc'
_symmetry_space_group_name_H-M 'C 1 c 1'
_atom_sites_solution_hydrogens geom
_atom_sites_solution_primary direct
_atom_sites_solution_secondary difmap
_audit_creation_method SHELXL-97
_cell_angle_alpha 90.00
_cell_angle_beta 107.608(3)
_cell_angle_gamma 90.00
_cell_formula_units_Z 4
_cell_length_a 15.5704(6)
_cell_length_b 9.2138(4)
_cell_length_c 15.2599(7)
_cell_measurement_reflns_used 10243
_cell_measurement_temperature 150(1)
_cell_measurement_theta_max 27.5
_cell_measurement_theta_min 2.6
_cell_volume 2086.66(16)
_computing_cell_refinement 'Denzo-SMN (Otwinowski & Minor, 1997)'
_computing_data_collection 'Collect (Nonius B.V., 1997-2002)'
_computing_data_reduction Denzo-SMN
_computing_molecular_graphics 'SHELXTL V6.1'
_computing_publication_material 'SHELXTL V6.1'
_computing_structure_refinement 'SHELXTL V6.1(Sheldrick, 2001)'
_computing_structure_solution 'SIR-92 (Altomare et al., 1994)'
_diffrn_ambient_temperature 150(2)
_diffrn_detector_area_resol_mean 9
_diffrn_measured_fraction_theta_full 0.995
_diffrn_measured_fraction_theta_max 0.995
_diffrn_measurement_device_type 'Bruker-Nonius KappaCCD'
_diffrn_measurement_method '\f scans and \w scans with \k offsets'
_diffrn_radiation_monochromator graphite
_diffrn_radiation_source 'fine-focus sealed tube'
_diffrn_radiation_type MoK\a
_diffrn_radiation_wavelength 0.71073
_diffrn_reflns_av_R_equivalents 0.0697
_diffrn_reflns_av_sigmaI/netI 0.0827
_diffrn_reflns_limit_h_max 18
_diffrn_reflns_limit_h_min -19
_diffrn_reflns_limit_k_max 11
_diffrn_reflns_limit_k_min -11
_diffrn_reflns_limit_l_max 16
_diffrn_reflns_limit_l_min -19
_diffrn_reflns_number 10243
_diffrn_reflns_theta_full 27.47
_diffrn_reflns_theta_max 27.47
_diffrn_reflns_theta_min 2.60
_diffrn_standards_number 0
_exptl_absorpt_coefficient_mu 0.883
_exptl_absorpt_correction_T_max 0.935
_exptl_absorpt_correction_T_min 0.802
_exptl_absorpt_correction_type multi-scan
_exptl_absorpt_process_details
;
multi-scan from symmetry-related measurements
Sortav (Blessing 1995)
;
_exptl_crystal_colour colourless
_exptl_crystal_density_diffrn 1.350
_exptl_crystal_density_method 'not measured'
_exptl_crystal_description block
_exptl_crystal_F_000 888
_exptl_crystal_size_max 0.10
_exptl_crystal_size_mid 0.09
_exptl_crystal_size_min 0.08
_refine_diff_density_max 0.706
_refine_diff_density_min -0.497
_refine_diff_density_rms 0.089
_refine_ls_abs_structure_details 'Flack H D (1983), Acta Cryst. A39, 876-881'
_refine_ls_abs_structure_Flack -0.02(2)
_refine_ls_extinction_method none
_refine_ls_goodness_of_fit_ref 1.042
_refine_ls_hydrogen_treatment mixed
_refine_ls_matrix_type full
_refine_ls_number_parameters 250
_refine_ls_number_reflns 3898
_refine_ls_number_restraints 12
_refine_ls_restrained_S_all 1.041
_refine_ls_R_factor_all 0.0733
_refine_ls_R_factor_gt 0.0443
_refine_ls_shift/su_max 0.001
_refine_ls_shift/su_mean 0.000
_refine_ls_structure_factor_coef Fsqd
_refine_ls_weighting_details 'calc w=1/[\s^2^(Fo^2^)+(0.0164P)^2^+2.2643P] where P=(Fo^2^+2Fc^2^)/3'
_refine_ls_weighting_scheme calc
_refine_ls_wR_factor_gt 0.0774
_refine_ls_wR_factor_ref 0.0886
_reflns_number_gt 3014
_reflns_number_total 3898
_reflns_threshold_expression I>2\s(I)
_cod_data_source_file b718918d.txt
_cod_data_source_block k07128
_cod_depositor_comments
;
The following automatic conversions were performed:
'_symmetry_cell_setting' value 'Monoclinic' changed to 'monoclinic'
according to '/home/saulius/struct/CIF-dictionaries/cif_core.dic'
dictionary named 'cif_core.dic' version 2.4.1 from 2010-06-29.

Automatic conversion script
Id: cif_fix_enum 1527 2010-12-29 10:47:43Z saulius 
;
_cod_original_cell_volume 2086.66(15)
_cod_original_sg_symbol_H-M 'C c'
_cod_database_code 7003712

loop_
_symmetry_equiv_pos_as_xyz
'x, y, z'
'x, -y, z+1/2'
'x+1/2, y+1/2, z'
'x+1/2, -y+1/2, z+1/2'

loop_
_atom_site_label
_atom_site_type_symbol
_atom_site_fract_x
_atom_site_fract_y
_atom_site_fract_z
_atom_site_U_iso_or_equiv
_atom_site_adp_type
_atom_site_occupancy
_atom_site_symmetry_multiplicity
_atom_site_calc_flag
_atom_site_refinement_flags
_atom_site_disorder_assembly
_atom_site_disorder_group
Fe1 Fe 0.47746(4) 0.47239(6) 0.41737(4) 0.02420(16) Uani 1 1 d . . .
P1 P 0.39785(8) 0.29202(12) 0.33684(8) 0.0265(3) Uani 1 1 d . . .
P2 P 0.61044(7) 0.35092(11) 0.45063(7) 0.0222(3) Uani 1 1 d . . .
O1 O 0.4208(2) 0.4055(3) 0.5767(2) 0.0367(8) Uani 1 1 d . . .
C1 C 0.4817(3) 0.6030(5) 0.3060(4) 0.0355(10) Uani 1 1 d U . .
H1A H 0.4913 0.5690 0.2474 0.043 Uiso 1 1 calc R . .
C2 C 0.5490(3) 0.6502(5) 0.3857(3) 0.0345(10) Uani 1 1 d U . .
H2A H 0.6152 0.6530 0.3940 0.041 Uiso 1 1 calc R . .
C3 C 0.5072(3) 0.6926(4) 0.4516(3) 0.0346(10) Uani 1 1 d U . .
H3A H 0.5383 0.7316 0.5143 0.042 Uiso 1 1 calc R . .
C4 C 0.4127(3) 0.6734(5) 0.4122(4) 0.0386(11) Uani 1 1 d U . .
H4A H 0.3655 0.6973 0.4421 0.046 Uiso 1 1 calc R . .
C5 C 0.3972(3) 0.6199(5) 0.3232(3) 0.0349(10) Uani 1 1 d U . .
H5A H 0.3368 0.5986 0.2785 0.042 Uiso 1 1 calc R . .
C6 C 0.2845(3) 0.2867(5) 0.3474(3) 0.0391(13) Uani 1 1 d . . .
H6A H 0.2491 0.2123 0.3061 0.059 Uiso 1 1 calc R . .
H6B H 0.2557 0.3815 0.3308 0.059 Uiso 1 1 calc R . .
H6C H 0.2877 0.2633 0.4109 0.059 Uiso 1 1 calc R . .
C7 C 0.4349(3) 0.1060(5) 0.3630(3) 0.0322(11) Uani 1 1 d . . .
H7A H 0.3868 0.0397 0.3299 0.048 Uiso 1 1 calc R . .
H7B H 0.4491 0.0893 0.4293 0.048 Uiso 1 1 calc R . .
H7C H 0.4887 0.0885 0.3440 0.048 Uiso 1 1 calc R . .
C8 C 0.3766(4) 0.2973(5) 0.2127(3) 0.0377(12) Uani 1 1 d . . .
H8A H 0.3359 0.2179 0.1841 0.057 Uiso 1 1 calc R . .
H8B H 0.4337 0.2865 0.1987 0.057 Uiso 1 1 calc R . .
H8C H 0.3488 0.3903 0.1887 0.057 Uiso 1 1 calc R . .
C9 C 0.7012(3) 0.4574(4) 0.5296(3) 0.0203(9) Uani 1 1 d . . .
C10 C 0.7839(3) 0.4729(4) 0.5111(3) 0.0266(10) Uani 1 1 d . . .
H10A H 0.7907 0.4340 0.4560 0.032 Uiso 1 1 calc R . .
C11 C 0.8555(3) 0.5445(5) 0.5725(3) 0.0331(12) Uani 1 1 d . . .
H11A H 0.9114 0.5520 0.5598 0.040 Uiso 1 1 calc R . .
C12 C 0.8462(3) 0.6045(4) 0.6516(3) 0.0286(11) Uani 1 1 d . . .
H12A H 0.8950 0.6551 0.6928 0.034 Uiso 1 1 calc R . .
C13 C 0.7655(3) 0.5909(5) 0.6707(3) 0.0277(11) Uani 1 1 d . . .
H13A H 0.7590 0.6311 0.7257 0.033 Uiso 1 1 calc R . .
C14 C 0.6938(3) 0.5188(4) 0.6099(3) 0.0226(10) Uani 1 1 d . . .
H14A H 0.6384 0.5112 0.6236 0.027 Uiso 1 1 calc R . .
C15 C 0.6238(3) 0.1864(4) 0.5232(3) 0.0242(10) Uani 1 1 d . . .
C16 C 0.5966(3) 0.1809(5) 0.6023(3) 0.0260(10) Uani 1 1 d . . .
H16A H 0.5679 0.2628 0.6190 0.031 Uiso 1 1 calc R . .
C17 C 0.6110(3) 0.0569(5) 0.6572(3) 0.0306(11) Uani 1 1 d . . .
H17A H 0.5912 0.0543 0.7103 0.037 Uiso 1 1 calc R . .
C18 C 0.6539(3) -0.0620(5) 0.6347(3) 0.0314(11) Uani 1 1 d . . .
H18A H 0.6635 -0.1466 0.6720 0.038 Uiso 1 1 calc R . .
C19 C 0.6829(3) -0.0573(5) 0.5570(3) 0.0338(12) Uani 1 1 d . . .
H19A H 0.7135 -0.1382 0.5419 0.041 Uiso 1 1 calc R . .
C20 C 0.6672(3) 0.0649(5) 0.5015(3) 0.0291(11) Uani 1 1 d . . .
H20A H 0.6862 0.0662 0.4480 0.035 Uiso 1 1 calc R . .
C21 C 0.4470(3) 0.4258(5) 0.5137(3) 0.0276(11) Uani 1 1 d . . .
B1 B 0.6442(4) 0.3072(7) 0.3405(4) 0.0302(13) Uani 1 1 d . . .
H3 H 0.592(3) 0.231(4) 0.302(3) 0.027(11) Uiso 1 1 d . . .
H2 H 0.640(3) 0.413(5) 0.305(3) 0.049(14) Uiso 1 1 d . . .
H1 H 0.710(3) 0.253(5) 0.358(3) 0.042(13) Uiso 1 1 d . . .

loop_
_atom_site_aniso_label
_atom_site_aniso_U_11
_atom_site_aniso_U_22
_atom_site_aniso_U_33
_atom_site_aniso_U_23
_atom_site_aniso_U_13
_atom_site_aniso_U_12
Fe1 0.0218(3) 0.0243(3) 0.0234(4) 0.0014(3) 0.0021(3) 0.0019(3)
P1 0.0268(7) 0.0279(6) 0.0214(7) 0.0012(5) 0.0022(5) -0.0016(5)
P2 0.0210(6) 0.0244(6) 0.0196(7) -0.0002(5) 0.0040(5) 0.0000(5)
O1 0.040(2) 0.0451(19) 0.028(2) -0.0001(16) 0.0138(17) 0.0047(16)
C1 0.039(2) 0.030(3) 0.032(2) 0.013(2) 0.0037(18) 0.002(2)
C2 0.0278(19) 0.030(3) 0.040(3) 0.015(2) 0.0006(17) -0.0005(19)
C3 0.036(2) 0.020(2) 0.039(3) 0.0024(19) -0.0011(18) 0.000(2)
C4 0.032(2) 0.026(3) 0.052(3) 0.003(2) 0.004(2) 0.012(2)
C5 0.0253(17) 0.029(2) 0.038(2) 0.019(2) -0.0086(18) 0.006(2)
C6 0.021(2) 0.045(3) 0.043(3) 0.004(3) -0.003(2) -0.004(2)
C7 0.033(3) 0.031(2) 0.028(3) -0.003(2) 0.001(2) -0.007(2)
C8 0.049(3) 0.035(3) 0.024(3) 0.003(2) 0.003(3) -0.007(2)
C9 0.020(2) 0.022(2) 0.017(2) 0.0081(19) 0.0034(19) 0.0037(19)
C10 0.032(3) 0.028(2) 0.023(3) 0.005(2) 0.012(2) -0.001(2)
C11 0.028(3) 0.037(3) 0.036(3) -0.002(2) 0.011(2) -0.011(2)
C12 0.034(3) 0.024(2) 0.024(3) 0.000(2) 0.003(2) -0.010(2)
C13 0.033(3) 0.024(2) 0.025(3) -0.004(2) 0.006(2) 0.001(2)
C14 0.025(2) 0.024(2) 0.020(3) 0.0012(19) 0.008(2) 0.0024(19)
C15 0.015(2) 0.027(2) 0.025(3) -0.0002(19) 0.000(2) 0.0003(18)
C16 0.022(2) 0.033(2) 0.022(3) 0.003(2) 0.005(2) -0.0001(19)
C17 0.023(2) 0.043(3) 0.021(3) 0.007(2) 0.000(2) -0.002(2)
C18 0.030(3) 0.026(2) 0.031(3) 0.003(2) -0.001(2) -0.006(2)
C19 0.029(3) 0.029(3) 0.039(3) -0.002(2) 0.004(2) 0.002(2)
C20 0.028(2) 0.032(3) 0.028(3) -0.002(2) 0.008(2) -0.001(2)
C21 0.020(2) 0.028(2) 0.028(3) -0.003(2) -0.003(2) 0.0036(19)
B1 0.027(3) 0.039(3) 0.025(3) 0.001(3) 0.009(3) 0.002(3)

loop_
_atom_type_symbol
_atom_type_description
_atom_type_scat_dispersion_real
_atom_type_scat_dispersion_imag
_atom_type_scat_source
C C 0.0033 0.0016 'International Tables Vol C Tables 4.2.6.8 and 6.1.1.4'
H H 0.0000 0.0000 'International Tables Vol C Tables 4.2.6.8 and 6.1.1.4'
P P 0.1023 0.0942 'International Tables Vol C Tables 4.2.6.8 and 6.1.1.4'
Fe Fe 0.3463 0.8444 'International Tables Vol C Tables 4.2.6.8 and 6.1.1.4'
O O 0.0106 0.0060 'International Tables Vol C Tables 4.2.6.8 and 6.1.1.4'
B B 0.0013 0.0007 'International Tables Vol C Tables 4.2.6.8 and 6.1.1.4'

loop_
_geom_angle_atom_site_label_1
_geom_angle_atom_site_label_2
_geom_angle_atom_site_label_3
_geom_angle
_geom_angle_site_symmetry_1
_geom_angle_site_symmetry_3
_geom_angle_publ_flag
C21 Fe1 C5 118.96(19) . . ?
C21 Fe1 C4 89.9(2) . . ?
C5 Fe1 C4 38.86(19) . . ?
C21 Fe1 C1 156.0(2) . . ?
C5 Fe1 C1 39.74(18) . . ?
C4 Fe1 C1 66.2(2) . . ?
C21 Fe1 C3 97.2(2) . . ?
C5 Fe1 C3 65.59(19) . . ?
C4 Fe1 C3 39.50(18) . . ?
C1 Fe1 C3 65.8(2) . . ?
C21 Fe1 C2 133.2(2) . . ?
C5 Fe1 C2 65.61(19) . . ?
C4 Fe1 C2 65.7(2) . . ?
C1 Fe1 C2 39.13(18) . . ?
C3 Fe1 C2 38.88(18) . . ?
C21 Fe1 P1 91.95(15) . . ?
C5 Fe1 P1 89.35(14) . . ?
C4 Fe1 P1 117.39(15) . . ?
C1 Fe1 P1 97.51(14) . . ?
C3 Fe1 P1 154.70(13) . . ?
C2 Fe1 P1 134.43(15) . . ?
C21 Fe1 P2 98.83(15) . . ?
C5 Fe1 P2 141.92(14) . . ?
C4 Fe1 P2 146.96(14) . . ?
C1 Fe1 P2 102.33(13) . . ?
C3 Fe1 P2 107.53(13) . . ?
C2 Fe1 P2 85.73(13) . . ?
P1 Fe1 P2 94.23(5) . . ?
C7 P1 C6 101.9(2) . . ?
C7 P1 C8 101.5(2) . . ?
C6 P1 C8 102.5(2) . . ?
C7 P1 Fe1 120.04(16) . . ?
C6 P1 Fe1 111.52(16) . . ?
C8 P1 Fe1 116.92(16) . . ?
C9 P2 C15 96.87(18) . . ?
C9 P2 B1 108.7(2) . . ?
C15 P2 B1 109.6(2) . . ?
C9 P2 Fe1 110.58(13) . . ?
C15 P2 Fe1 117.86(14) . . ?
B1 P2 Fe1 111.99(18) . . ?
C2 C1 C5 107.1(4) . . ?
C2 C1 Fe1 71.1(3) . . ?
C5 C1 Fe1 70.0(3) . . ?
C2 C1 H1A 126.4 . . ?
C5 C1 H1A 126.4 . . ?
Fe1 C1 H1A 126.4 . . ?
C3 C2 C1 108.5(4) . . ?
C3 C2 Fe1 70.3(2) . . ?
C1 C2 Fe1 69.7(3) . . ?
C3 C2 H2A 125.7 . . ?
C1 C2 H2A 125.7 . . ?
Fe1 C2 H2A 125.7 . . ?
C2 C3 C4 107.8(5) . . ?
C2 C3 Fe1 70.8(3) . . ?
C4 C3 Fe1 69.8(3) . . ?
C2 C3 H3A 126.1 . . ?
C4 C3 H3A 126.1 . . ?
Fe1 C3 H3A 126.1 . . ?
C5 C4 C3 107.9(5) . . ?
C5 C4 Fe1 70.4(3) . . ?
C3 C4 Fe1 70.7(3) . . ?
C5 C4 H4A 126.0 . . ?
C3 C4 H4A 126.0 . . ?
Fe1 C4 H4A 126.0 . . ?
C4 C5 C1 108.7(4) . . ?
C4 C5 Fe1 70.7(3) . . ?
C1 C5 Fe1 70.3(3) . . ?
C4 C5 H5A 125.7 . . ?
C1 C5 H5A 125.7 . . ?
Fe1 C5 H5A 125.7 . . ?
P1 C6 H6A 109.5 . . ?
P1 C6 H6B 109.5 . . ?
H6A C6 H6B 109.5 . . ?
P1 C6 H6C 109.5 . . ?
H6A C6 H6C 109.5 . . ?
H6B C6 H6C 109.5 . . ?
P1 C7 H7A 109.5 . . ?
P1 C7 H7B 109.5 . . ?
H7A C7 H7B 109.5 . . ?
P1 C7 H7C 109.5 . . ?
H7A C7 H7C 109.5 . . ?
H7B C7 H7C 109.5 . . ?
P1 C8 H8A 109.5 . . ?
P1 C8 H8B 109.5 . . ?
H8A C8 H8B 109.5 . . ?
P1 C8 H8C 109.5 . . ?
H8A C8 H8C 109.5 . . ?
H8B C8 H8C 109.5 . . ?
C14 C9 C10 117.6(4) . . ?
C14 C9 P2 122.9(3) . . ?
C10 C9 P2 119.4(3) . . ?
C11 C10 C9 120.7(4) . . ?
C11 C10 H10A 119.6 . . ?
C9 C10 H10A 119.6 . . ?
C12 C11 C10 120.5(4) . . ?
C12 C11 H11A 119.7 . . ?
C10 C11 H11A 119.7 . . ?
C11 C12 C13 119.6(4) . . ?
C11 C12 H12A 120.2 . . ?
C13 C12 H12A 120.2 . . ?
C12 C13 C14 120.2(4) . . ?
C12 C13 H13A 119.9 . . ?
C14 C13 H13A 119.9 . . ?
C9 C14 C13 121.4(4) . . ?
C9 C14 H14A 119.3 . . ?
C13 C14 H14A 119.3 . . ?
C16 C15 C20 118.0(4) . . ?
C16 C15 P2 122.5(3) . . ?
C20 C15 P2 119.3(3) . . ?
C17 C16 C15 120.9(4) . . ?
C17 C16 H16A 119.5 . . ?
C15 C16 H16A 119.5 . . ?
C18 C17 C16 120.2(4) . . ?
C18 C17 H17A 119.9 . . ?
C16 C17 H17A 119.9 . . ?
C17 C18 C19 119.6(4) . . ?
C17 C18 H18A 120.2 . . ?
C19 C18 H18A 120.2 . . ?
C20 C19 C18 120.2(4) . . ?
C20 C19 H19A 119.9 . . ?
C18 C19 H19A 119.9 . . ?
C19 C20 C15 121.0(4) . . ?
C19 C20 H20A 119.5 . . ?
C15 C20 H20A 119.5 . . ?
O1 C21 Fe1 173.5(4) . . ?
P2 B1 H3 104(2) . . ?
P2 B1 H2 104(2) . . ?
H3 B1 H2 113(3) . . ?
P2 B1 H1 111(2) . . ?
H3 B1 H1 109(3) . . ?
H2 B1 H1 115(3) . . ?

loop_
_geom_bond_atom_site_label_1
_geom_bond_atom_site_label_2
_geom_bond_distance
_geom_bond_site_symmetry_2
_geom_bond_publ_flag
Fe1 C21 1.729(5) . ?
Fe1 C5 2.095(4) . ?
Fe1 C4 2.099(4) . ?
Fe1 C1 2.099(5) . ?
Fe1 C3 2.111(4) . ?
Fe1 C2 2.117(4) . ?
Fe1 P1 2.2106(13) . ?
Fe1 P2 2.2718(12) . ?
P1 C7 1.814(5) . ?
P1 C6 1.820(4) . ?
P1 C8 1.822(5) . ?
P2 C9 1.839(4) . ?
P2 C15 1.851(4) . ?
P2 B1 1.949(5) . ?
O1 C21 1.168(5) . ?
C1 C2 1.412(7) . ?
C1 C5 1.425(6) . ?
C1 H1A 1.0000 . ?
C2 C3 1.407(6) . ?
C2 H2A 1.0000 . ?
C3 C4 1.423(7) . ?
C3 H3A 1.0000 . ?
C4 C5 1.395(7) . ?
C4 H4A 1.0000 . ?
C5 H5A 1.0000 . ?
C6 H6A 0.9800 . ?
C6 H6B 0.9800 . ?
C6 H6C 0.9800 . ?
C7 H7A 0.9800 . ?
C7 H7B 0.9800 . ?
C7 H7C 0.9800 . ?
C8 H8A 0.9800 . ?
C8 H8B 0.9800 . ?
C8 H8C 0.9800 . ?
C9 C14 1.386(6) . ?
C9 C10 1.405(6) . ?
C10 C11 1.387(6) . ?
C10 H10A 0.9500 . ?
C11 C12 1.375(6) . ?
C11 H11A 0.9500 . ?
C12 C13 1.379(6) . ?
C12 H12A 0.9500 . ?
C13 C14 1.386(6) . ?
C13 H13A 0.9500 . ?
C14 H14A 0.9500 . ?
C15 C16 1.397(6) . ?
C15 C20 1.397(6) . ?
C16 C17 1.394(6) . ?
C16 H16A 0.9500 . ?
C17 C18 1.380(6) . ?
C17 H17A 0.9500 . ?
C18 C19 1.391(6) . ?
C18 H18A 0.9500 . ?
C19 C20 1.385(6) . ?
C19 H19A 0.9500 . ?
C20 H20A 0.9500 . ?
B1 H3 1.10(4) . ?
B1 H2 1.11(5) . ?
B1 H1 1.10(5) . ?
